data_2231515
loop_
_publ_author_name
'Fun, Hoong-Kun'
'Arshad, Suhana'
'Himaja, M.'
'Munirajasekhar, D.'
'Sarojini, B. K.'

_publ_section_title
;
 2-[5-(4-Methoxyphenyl)-3-phenyl-4,5-dihydro-1<i>H</i>-pyrazol-1-yl]-6-methyl-1,3-benzothiazole
;
_journal_coeditor_code HB6368
_journal_issue 9
_journal_name_full 'Acta Crystallographica Section E'
_journal_page_first o2412
_journal_paper_doi 10.1107/S1600536811033666
_journal_volume 67
_journal_year 2011
_chemical_formula_iupac 'C24 H21 N3 O S'
_chemical_formula_moiety 'C24 H21 N3 O S'
_chemical_formula_sum 'C24 H21 N3 O S'
_chemical_formula_weight 399.50
_chemical_name_systematic
;
2-[5-(4-Methoxyphenyl)-3-phenyl-4,5-dihydro-1<i>H</i>-pyrazol-1-yl]-6-methyl-
1,3-benzothiazole
;
_space_group_IT_number 60
_symmetry_cell_setting orthorhombic
_symmetry_space_group_name_Hall '-P 2n 2ab'
_symmetry_space_group_name_H-M 'P b c n'
_atom_sites_solution_hydrogens geom
_atom_sites_solution_primary direct
_atom_sites_solution_secondary difmap
_audit_creation_method SHELXL97
_cell_angle_alpha 90.00
_cell_angle_beta 90.00
_cell_angle_gamma 90.00
_cell_formula_units_Z 8
_cell_length_a 22.632(3)
_cell_length_b 11.1961(12)
_cell_length_c 16.1137(18)
_cell_measurement_reflns_used 4472
_cell_measurement_temperature 296(2)
_cell_measurement_theta_max 27.08
_cell_measurement_theta_min 2.39
_cell_volume 4083.1(8)
_computing_cell_refinement 'SAINT (Bruker, 2009)'
_computing_data_collection 'APEX2 (Bruker, 2009)'
_computing_data_reduction 'SAINT (Bruker, 2009)'
_computing_molecular_graphics 'SHELXTL (Sheldrick, 2008)'
_computing_publication_material
;
SHELXTL (Sheldrick, 2008) and PLATON (Spek, 2009)
;
_computing_structure_refinement 'SHELXTL (Sheldrick, 2008)'
_computing_structure_solution 'SHELXTL (Sheldrick, 2008)'
_diffrn_ambient_temperature 296(2)
_diffrn_measured_fraction_theta_full 0.996
_diffrn_measured_fraction_theta_max 0.996
_diffrn_measurement_device_type 'Bruker SMART APEXII DUO CCD'
_diffrn_measurement_method '\f and \w'
_diffrn_radiation_monochromator graphite
_diffrn_radiation_source 'fine-focus sealed tube'
_diffrn_radiation_type MoK\a
_diffrn_radiation_wavelength 0.71073
_diffrn_reflns_av_R_equivalents 0.0411
_diffrn_reflns_av_sigmaI/netI 0.0382
_diffrn_reflns_limit_h_max 31
_diffrn_reflns_limit_h_min -31
_diffrn_reflns_limit_k_max 10
_diffrn_reflns_limit_k_min -15
_diffrn_reflns_limit_l_max 18
_diffrn_reflns_limit_l_min -22
_diffrn_reflns_number 25081
_diffrn_reflns_theta_full 30.03
_diffrn_reflns_theta_max 30.03
_diffrn_reflns_theta_min 1.80
_exptl_absorpt_coefficient_mu 0.179
_exptl_absorpt_correction_T_max 0.967
_exptl_absorpt_correction_T_min 0.936
_exptl_absorpt_correction_type multi-scan
_exptl_absorpt_process_details '(SADABS; Bruker, 2009)'
_exptl_crystal_colour colourless
_exptl_crystal_density_diffrn 1.300
_exptl_crystal_density_method 'not measured'
_exptl_crystal_description block
_exptl_crystal_F_000 1680
_exptl_crystal_size_max 0.37
_exptl_crystal_size_mid 0.24
_exptl_crystal_size_min 0.19
_refine_diff_density_max 0.250
_refine_diff_density_min -0.289
_refine_ls_extinction_method none
_refine_ls_goodness_of_fit_ref 1.004
_refine_ls_hydrogen_treatment constr
_refine_ls_matrix_type full
_refine_ls_number_parameters 264
_refine_ls_number_reflns 5949
_refine_ls_number_restraints 0
_refine_ls_restrained_S_all 1.004
_refine_ls_R_factor_all 0.0779
_refine_ls_R_factor_gt 0.0409
_refine_ls_shift/su_max 0.002
_refine_ls_shift/su_mean 0.000
_refine_ls_structure_factor_coef Fsqd
_refine_ls_weighting_details 'calc w = 1/[\s^2^(Fo^2^)+(0.0593P)^2^+0.3403P] where P=(Fo^2^+2Fc^2^)/3'
_refine_ls_weighting_scheme calc
_refine_ls_wR_factor_gt 0.1027
_refine_ls_wR_factor_ref 0.1230
_reflns_number_gt 3835
_reflns_number_total 5949
_reflns_threshold_expression I>2\s(I)
_cod_data_source_file hb6368.cif
_cod_data_source_block I
_cod_database_code 2231515
_cod_database_fobs_code 2231515

loop_
_symmetry_equiv_pos_as_xyz
'x, y, z'
'-x+1/2, -y+1/2, z+1/2'
'-x, y, -z+1/2'
'x+1/2, -y+1/2, -z'
'-x, -y, -z'
'x-1/2, y-1/2, -z-1/2'
'x, -y, z-1/2'
'-x-1/2, y-1/2, z'

loop_
_atom_site_type_symbol
_atom_site_label
_atom_site_fract_x
_atom_site_fract_y
_atom_site_fract_z
_atom_site_U_iso_or_equiv
_atom_site_adp_type
_atom_site_calc_flag
_atom_site_refinement_flags
_atom_site_occupancy
_atom_site_symmetry_multiplicity
S S1 0.537594(17) -0.00428(3) 0.11748(3) 0.04063(11) Uani d . 1 1
N N1 0.51267(5) 0.20397(10) 0.05137(8) 0.0394(3) Uani d . 1 1
N N2 0.43376(5) 0.11316(10) 0.11985(8) 0.0408(3) Uani d . 1 1
N N3 0.41278(5) 0.01631(10) 0.16416(8) 0.0382(3) Uani d . 1 1
O O1 0.43721(6) 0.61031(10) 0.32050(8) 0.0589(3) Uani d . 1 1
C C1 0.26306(7) -0.02592(14) 0.24336(11) 0.0463(4) Uani d . 1 1
H H1A 0.2459 0.0437 0.2231 0.056 Uiso calc R 1 1
C C2 0.22952(7) -0.10444(16) 0.29063(11) 0.0529(4) Uani d . 1 1
H H2A 0.1902 -0.0867 0.3023 0.063 Uiso calc R 1 1
C C3 0.25414(8) -0.20806(16) 0.32013(11) 0.0537(4) Uani d . 1 1
H H3A 0.2315 -0.2608 0.3514 0.064 Uiso calc R 1 1
C C4 0.31269(8) -0.23390(15) 0.30326(11) 0.0535(4) Uani d . 1 1
H H4A 0.3293 -0.3041 0.3235 0.064 Uiso calc R 1 1
C C5 0.34660(7) -0.15656(13) 0.25674(10) 0.0450(4) Uani d . 1 1
H H5A 0.3859 -0.1748 0.2456 0.054 Uiso calc R 1 1
C C6 0.32201(6) -0.05056(12) 0.22615(9) 0.0378(3) Uani d . 1 1
C C7 0.35724(6) 0.03383(12) 0.17774(10) 0.0377(3) Uani d . 1 1
C C8 0.33397(7) 0.14714(13) 0.13926(10) 0.0427(4) Uani d . 1 1
H H8A 0.3117 0.1938 0.1792 0.051 Uiso calc R 1 1
H H8B 0.3091 0.1301 0.0917 0.051 Uiso calc R 1 1
C C9 0.39093(6) 0.21231(12) 0.11292(10) 0.0384(3) Uani d . 1 1
H H9A 0.3879 0.2390 0.0552 0.046 Uiso calc R 1 1
C C10 0.40585(6) 0.31648(12) 0.16894(9) 0.0340(3) Uani d . 1 1
C C11 0.39769(7) 0.43310(13) 0.14186(10) 0.0423(4) Uani d . 1 1
H H11A 0.3851 0.4470 0.0878 0.051 Uiso calc R 1 1
C C12 0.40797(8) 0.52875(14) 0.19391(10) 0.0471(4) Uani d . 1 1
H H12A 0.4020 0.6062 0.1749 0.056 Uiso calc R 1 1
C C13 0.42714(6) 0.50954(13) 0.27438(10) 0.0396(3) Uani d . 1 1
C C14 0.43514(7) 0.39440(13) 0.30260(10) 0.0411(3) Uani d . 1 1
H H14A 0.4477 0.3807 0.3567 0.049 Uiso calc R 1 1
C C15 0.42441(7) 0.29915(13) 0.24975(10) 0.0399(3) Uani d . 1 1
H H15A 0.4298 0.2217 0.2691 0.048 Uiso calc R 1 1
C C16 0.45090(10) 0.5966(2) 0.40532(13) 0.0768(6) Uani d . 1 1
H H16A 0.4569 0.6737 0.4299 0.115 Uiso calc R 1 1
H H16B 0.4863 0.5499 0.4109 0.115 Uiso calc R 1 1
H H16C 0.4189 0.5567 0.4329 0.115 Uiso calc R 1 1
C C17 0.49059(6) 0.11551(12) 0.09394(9) 0.0348(3) Uani d . 1 1
C C18 0.57140(6) 0.17917(13) 0.03344(9) 0.0388(3) Uani d . 1 1
C C19 0.60917(8) 0.25405(16) -0.01089(10) 0.0508(4) Uani d . 1 1
H H19A 0.5956 0.3265 -0.0317 0.061 Uiso calc R 1 1
C C20 0.66700(8) 0.21907(17) -0.02351(11) 0.0550(4) Uani d . 1 1
H H20A 0.6919 0.2688 -0.0538 0.066 Uiso calc R 1 1
C C21 0.68940(7) 0.11232(16) 0.00738(10) 0.0498(4) Uani d . 1 1
C C22 0.65199(7) 0.03749(15) 0.05197(10) 0.0455(4) Uani d . 1 1
H H22A 0.6660 -0.0343 0.0734 0.055 Uiso calc R 1 1
C C23 0.59353(6) 0.07106(13) 0.06414(9) 0.0375(3) Uani d . 1 1
C C24 0.75341(8) 0.0795(2) -0.00596(13) 0.0688(5) Uani d . 1 1
H H24A 0.7616 0.0046 0.0207 0.103 Uiso calc R 1 1
H H24B 0.7782 0.1405 0.0173 0.103 Uiso calc R 1 1
H H24C 0.7611 0.0727 -0.0644 0.103 Uiso calc R 1 1

loop_
_atom_site_aniso_label
_atom_site_aniso_U_11
_atom_site_aniso_U_22
_atom_site_aniso_U_33
_atom_site_aniso_U_12
_atom_site_aniso_U_13
_atom_site_aniso_U_23
S1 0.0411(2) 0.03568(19) 0.0451(2) -0.00003(15) 0.00495(16) 0.00259(15)
N1 0.0411(7) 0.0400(7) 0.0372(7) -0.0024(5) 0.0005(5) 0.0015(5)
N2 0.0386(7) 0.0320(6) 0.0519(8) -0.0002(5) 0.0072(6) 0.0028(5)
N3 0.0376(6) 0.0334(6) 0.0435(8) -0.0027(5) 0.0044(5) -0.0023(5)
O1 0.0692(8) 0.0499(7) 0.0575(8) 0.0019(6) -0.0072(6) -0.0192(6)
C1 0.0370(7) 0.0434(8) 0.0585(11) -0.0011(6) -0.0023(7) -0.0003(7)
C2 0.0336(8) 0.0619(11) 0.0631(12) -0.0049(7) 0.0055(7) -0.0002(9)
C3 0.0483(9) 0.0560(10) 0.0568(11) -0.0135(8) 0.0059(8) 0.0069(8)
C4 0.0527(10) 0.0435(9) 0.0642(12) -0.0015(7) 0.0048(8) 0.0091(8)
C5 0.0399(8) 0.0400(8) 0.0551(10) 0.0008(6) 0.0041(7) -0.0010(7)
C6 0.0353(7) 0.0369(7) 0.0411(9) -0.0048(6) -0.0001(6) -0.0053(6)
C7 0.0359(7) 0.0348(7) 0.0423(9) -0.0030(6) -0.0017(6) -0.0057(6)
C8 0.0356(7) 0.0377(8) 0.0548(10) -0.0020(6) -0.0040(7) -0.0013(7)
C9 0.0388(7) 0.0360(7) 0.0405(8) 0.0002(6) -0.0031(6) 0.0009(6)
C10 0.0311(7) 0.0339(7) 0.0369(8) 0.0001(5) -0.0003(6) 0.0027(6)
C11 0.0536(9) 0.0375(8) 0.0358(8) 0.0010(6) -0.0030(7) 0.0059(6)
C12 0.0623(10) 0.0324(7) 0.0465(10) 0.0029(7) 0.0002(8) 0.0036(6)
C13 0.0337(7) 0.0419(8) 0.0434(9) 0.0010(6) 0.0013(6) -0.0056(7)
C14 0.0370(7) 0.0487(8) 0.0374(8) 0.0031(6) -0.0052(6) 0.0008(6)
C15 0.0399(8) 0.0372(7) 0.0425(9) 0.0025(6) -0.0052(6) 0.0062(6)
C16 0.0759(14) 0.0946(16) 0.0600(13) 0.0059(12) -0.0087(11) -0.0341(12)
C17 0.0376(7) 0.0346(7) 0.0322(8) -0.0022(6) -0.0009(6) -0.0048(6)
C18 0.0409(8) 0.0436(8) 0.0319(8) -0.0050(6) 0.0007(6) -0.0028(6)
C19 0.0548(10) 0.0510(10) 0.0466(10) -0.0072(7) 0.0057(8) 0.0075(8)
C20 0.0513(10) 0.0659(11) 0.0477(10) -0.0166(8) 0.0107(8) 0.0010(8)
C21 0.0401(8) 0.0671(11) 0.0422(9) -0.0069(8) 0.0043(7) -0.0114(8)
C22 0.0420(8) 0.0516(9) 0.0429(9) 0.0011(7) 0.0006(7) -0.0048(7)
C23 0.0399(7) 0.0413(8) 0.0314(8) -0.0042(6) 0.0021(6) -0.0019(6)
C24 0.0437(9) 0.0941(15) 0.0686(13) -0.0049(10) 0.0110(9) -0.0166(11)

loop_
_atom_type_symbol
_atom_type_description
_atom_type_scat_dispersion_real
_atom_type_scat_dispersion_imag
_atom_type_scat_source
C C 0.0033 0.0016 'International Tables Vol C Tables 4.2.6.8 and 6.1.1.4'
H H 0.0000 0.0000 'International Tables Vol C Tables 4.2.6.8 and 6.1.1.4'
N N 0.0061 0.0033 'International Tables Vol C Tables 4.2.6.8 and 6.1.1.4'
O O 0.0106 0.0060 'International Tables Vol C Tables 4.2.6.8 and 6.1.1.4'
S S 0.1246 0.1234 'International Tables Vol C Tables 4.2.6.8 and 6.1.1.4'

loop_
_geom_angle_atom_site_label_1
_geom_angle_atom_site_label_2
_geom_angle_atom_site_label_3
_geom_angle
C23 S1 C17 87.93(7)
C17 N1 C18 108.92(12)
C17 N2 N3 120.09(11)
C17 N2 C9 125.85(12)
N3 N2 C9 113.76(11)
C7 N3 N2 107.63(12)
C13 O1 C16 118.20(14)
C2 C1 C6 120.55(15)
C2 C1 H1A 119.7
C6 C1 H1A 119.7
C3 C2 C1 120.21(15)
C3 C2 H2A 119.9
C1 C2 H2A 119.9
C2 C3 C4 119.85(15)
C2 C3 H3A 120.1
C4 C3 H3A 120.1
C5 C4 C3 120.58(16)
C5 C4 H4A 119.7
C3 C4 H4A 119.7
C4 C5 C6 120.16(15)
C4 C5 H5A 119.9
C6 C5 H5A 119.9
C1 C6 C5 118.64(14)
C1 C6 C7 120.11(14)
C5 C6 C7 121.25(13)
N3 C7 C6 121.56(13)
N3 C7 C8 113.48(13)
C6 C7 C8 124.96(13)
C7 C8 C9 102.69(12)
C7 C8 H8A 111.2
C9 C8 H8A 111.2
C7 C8 H8B 111.2
C9 C8 H8B 111.2
H8A C8 H8B 109.1
N2 C9 C10 112.80(12)
N2 C9 C8 99.91(11)
C10 C9 C8 112.79(12)
N2 C9 H9A 110.3
C10 C9 H9A 110.3
C8 C9 H9A 110.3
C15 C10 C11 117.93(13)
C15 C10 C9 121.45(12)
C11 C10 C9 120.50(13)
C12 C11 C10 121.07(15)
C12 C11 H11A 119.5
C10 C11 H11A 119.5
C11 C12 C13 120.11(14)
C11 C12 H12A 119.9
C13 C12 H12A 119.9
O1 C13 C14 124.69(14)
O1 C13 C12 115.62(13)
C14 C13 C12 119.69(13)
C13 C14 C15 119.58(14)
C13 C14 H14A 120.2
C15 C14 H14A 120.2
C10 C15 C14 121.61(13)
C10 C15 H15A 119.2
C14 C15 H15A 119.2
O1 C16 H16A 109.5
O1 C16 H16B 109.5
H16A C16 H16B 109.5
O1 C16 H16C 109.5
H16A C16 H16C 109.5
H16B C16 H16C 109.5
N1 C17 N2 122.78(13)
N1 C17 S1 117.53(11)
N2 C17 S1 119.69(10)
N1 C18 C19 124.98(14)
N1 C18 C23 116.23(13)
C19 C18 C23 118.78(14)
C20 C19 C18 119.07(16)
C20 C19 H19A 120.5
C18 C19 H19A 120.5
C19 C20 C21 122.44(15)
C19 C20 H20A 118.8
C21 C20 H20A 118.8
C20 C21 C22 118.73(15)
C20 C21 C24 120.51(16)
C22 C21 C24 120.74(17)
C23 C22 C21 119.32(16)
C23 C22 H22A 120.3
C21 C22 H22A 120.3
C22 C23 C18 121.65(14)
C22 C23 S1 128.96(12)
C18 C23 S1 109.38(11)
C21 C24 H24A 109.5
C21 C24 H24B 109.5
H24A C24 H24B 109.5
C21 C24 H24C 109.5
H24A C24 H24C 109.5
H24B C24 H24C 109.5

loop_
_geom_bond_atom_site_label_1
_geom_bond_atom_site_label_2
_geom_bond_distance
S1 C23 1.7473(15)
S1 C17 1.7534(15)
N1 C17 1.3042(18)
N1 C18 1.3884(19)
N2 C17 1.3525(18)
N2 N3 1.3824(16)
N2 C9 1.4780(18)
N3 C7 1.2909(18)
O1 C13 1.3701(17)
O1 C16 1.410(2)
C1 C2 1.389(2)
C1 C6 1.390(2)
C1 H1A 0.9300
C2 C3 1.372(2)
C2 H2A 0.9300
C3 C4 1.383(2)
C3 H3A 0.9300
C4 C5 1.379(2)
C4 H4A 0.9300
C5 C6 1.400(2)
C5 H5A 0.9300
C6 C7 1.462(2)
C7 C8 1.507(2)
C8 C9 1.541(2)
C8 H8A 0.9700
C8 H8B 0.9700
C9 C10 1.513(2)
C9 H9A 0.9800
C10 C15 1.382(2)
C10 C11 1.3891(19)
C11 C12 1.380(2)
C11 H11A 0.9300
C12 C13 1.384(2)
C12 H12A 0.9300
C13 C14 1.379(2)
C14 C15 1.386(2)
C14 H14A 0.9300
C15 H15A 0.9300
C16 H16A 0.9600
C16 H16B 0.9600
C16 H16C 0.9600
C18 C19 1.394(2)
C18 C23 1.400(2)
C19 C20 1.381(2)
C19 H19A 0.9300
C20 C21 1.390(3)
C20 H20A 0.9300
C21 C22 1.391(2)
C21 C24 1.510(2)
C22 C23 1.389(2)
C22 H22A 0.9300
C24 H24A 0.9600
C24 H24B 0.9600
C24 H24C 0.9600

loop_
_geom_hbond_atom_site_label_D
_geom_hbond_atom_site_label_H
_geom_hbond_atom_site_label_A
_geom_hbond_site_symmetry_A
_geom_hbond_distance_DH
_geom_hbond_distance_HA
_geom_hbond_distance_DA
_geom_hbond_angle_DHA
_geom_hbond_publ_flag
C15 H15A Cg1 4_655 0.93 2.91 3.6318(17) 138 yes
C22 H22A Cg2 4_655 0.93 2.89 3.6438(18) 140 yes
C2 H2A Cg3 7_545 0.93 2.74 3.4884(18) 138 yes

loop_
_geom_torsion_atom_site_label_1
_geom_torsion_atom_site_label_2
_geom_torsion_atom_site_label_3
_geom_torsion_atom_site_label_4
_geom_torsion
C17 N2 N3 C7 -177.07(13)
C9 N2 N3 C7 8.82(17)
C6 C1 C2 C3 -0.7(3)
C1 C2 C3 C4 0.5(3)
C2 C3 C4 C5 -0.2(3)
C3 C4 C5 C6 0.1(3)
C2 C1 C6 C5 0.6(2)
C2 C1 C6 C7 -178.78(15)
C4 C5 C6 C1 -0.3(2)
C4 C5 C6 C7 179.05(15)
N2 N3 C7 C6 -177.70(13)
N2 N3 C7 C8 2.31(17)
C1 C6 C7 N3 176.59(15)
C5 C6 C7 N3 -2.8(2)
C1 C6 C7 C8 -3.4(2)
C5 C6 C7 C8 177.19(14)
N3 C7 C8 C9 -11.49(17)
C6 C7 C8 C9 168.52(13)
C17 N2 C9 C10 -68.81(19)
N3 N2 C9 C10 104.90(14)
C17 N2 C9 C8 171.19(14)
N3 N2 C9 C8 -15.11(16)
C7 C8 C9 N2 14.51(15)
C7 C8 C9 C10 -105.50(14)
N2 C9 C10 C15 -42.67(19)
C8 C9 C10 C15 69.62(17)
N2 C9 C10 C11 141.35(14)
C8 C9 C10 C11 -106.37(16)
C15 C10 C11 C12 0.2(2)
C9 C10 C11 C12 176.33(14)
C10 C11 C12 C13 0.5(2)
C16 O1 C13 C14 -6.9(2)
C16 O1 C13 C12 173.59(16)
C11 C12 C13 O1 178.73(15)
C11 C12 C13 C14 -0.9(2)
O1 C13 C14 C15 -178.95(14)
C12 C13 C14 C15 0.6(2)
C11 C10 C15 C14 -0.5(2)
C9 C10 C15 C14 -176.56(13)
C13 C14 C15 C10 0.1(2)
C18 N1 C17 N2 -179.24(13)
C18 N1 C17 S1 0.64(16)
N3 N2 C17 N1 179.42(13)
C9 N2 C17 N1 -7.2(2)
N3 N2 C17 S1 -0.46(18)
C9 N2 C17 S1 172.88(11)
C23 S1 C17 N1 -0.27(12)
C23 S1 C17 N2 179.61(12)
C17 N1 C18 C19 -179.67(15)
C17 N1 C18 C23 -0.79(18)
N1 C18 C19 C20 179.20(15)
C23 C18 C19 C20 0.3(2)
C18 C19 C20 C21 -0.9(3)
C19 C20 C21 C22 0.6(3)
C19 C20 C21 C24 -178.27(17)
C20 C21 C22 C23 0.2(2)
C24 C21 C22 C23 179.10(15)
C21 C22 C23 C18 -0.8(2)
C21 C22 C23 S1 -179.64(12)
N1 C18 C23 C22 -178.48(13)
C19 C18 C23 C22 0.5(2)
N1 C18 C23 S1 0.60(16)
C19 C18 C23 S1 179.55(12)
C17 S1 C23 C22 178.81(15)
C17 S1 C23 C18 -0.18(11)
